data_7057133
loop_
_publ_author_name
'Pramanik, Koushik'
'Malpaharia, Pijush'
'Colacio, Enrique'
'Das, Babulal'
'Chandra, Swapan K.'

_publ_section_title
;
 Octadentate flexible ligands as a platform for a variety of homo and
 heterometallic complexes containing diphenoxido and phenoxido/azido
 bridging groups: synthesis, structure and magnetic properties
;
_journal_issue 8
_journal_name_full 'New Journal of Chemistry'
_journal_page_first 6332
_journal_paper_doi 10.1039/C7NJ05112C
_journal_volume 42
_journal_year 2018
_chemical_formula_sum 'C31 H38 Mn2 N11 O12'
_chemical_formula_weight 866.60
_space_group_IT_number 2
_space_group_name_Hall '-P 1'
_space_group_name_H-M_alt 'P -1'
_symmetry_cell_setting triclinic
_symmetry_space_group_name_Hall '-P 1'
_symmetry_space_group_name_H-M 'P -1'
_atom_sites_solution_hydrogens geom
_atom_sites_solution_primary direct
_atom_sites_solution_secondary difmap
_audit_creation_method SHELXL-97
_audit_update_record
;
2017-08-31 deposited with the CCDC.
2018-03-07 downloaded from the CCDC.
;
_cell_angle_alpha 103.316(7)
_cell_angle_beta 101.779(7)
_cell_angle_gamma 94.381(7)
_cell_formula_units_Z 4
_cell_length_a 10.6851(16)
_cell_length_b 19.094(3)
_cell_length_c 19.263(3)
_cell_measurement_reflns_used 1881
_cell_measurement_temperature 296(2)
_cell_measurement_theta_max 0.00
_cell_measurement_theta_min 0.00
_cell_volume 3712.3(10)
_computing_cell_refinement 'Bruker SMART'
_computing_data_collection 'Bruker SMART'
_computing_data_reduction 'Bruker SAINT'
_computing_molecular_graphics 'Bruker SHELXTL'
_computing_publication_material 'Bruker SHELXTL'
_computing_structure_refinement 'SHELXL-97 (Sheldrick, 1997)'
_computing_structure_solution 'SHELXS-97 (Sheldrick, 1990)'
_diffrn_ambient_temperature 296(2)
_diffrn_measured_fraction_theta_full 0.954
_diffrn_measured_fraction_theta_max 0.804
_diffrn_measurement_device_type 'CCD area detector'
_diffrn_measurement_method 'phi and omega scans'
_diffrn_radiation_monochromator graphite
_diffrn_radiation_source 'fine-focus sealed tube'
_diffrn_radiation_type MoK\a
_diffrn_radiation_wavelength 0.71073
_diffrn_reflns_av_R_equivalents 0.1472
_diffrn_reflns_av_sigmaI/netI 0.3867
_diffrn_reflns_limit_h_max 13
_diffrn_reflns_limit_h_min -13
_diffrn_reflns_limit_k_max 25
_diffrn_reflns_limit_k_min -24
_diffrn_reflns_limit_l_max 25
_diffrn_reflns_limit_l_min -23
_diffrn_reflns_number 26845
_diffrn_reflns_theta_full 28.47
_diffrn_reflns_theta_max 28.47
_diffrn_reflns_theta_min 1.11
_exptl_absorpt_coefficient_mu 0.757
_exptl_absorpt_correction_type none
_exptl_crystal_colour redish
_exptl_crystal_density_diffrn 1.551
_exptl_crystal_density_method 'not measured'
_exptl_crystal_description blocks
_exptl_crystal_F_000 1788
_exptl_crystal_size_max 0.45
_exptl_crystal_size_mid 0.30
_exptl_crystal_size_min 0.20
_refine_diff_density_max 0.471
_refine_diff_density_min -0.342
_refine_diff_density_rms 0.071
_refine_ls_extinction_method none
_refine_ls_goodness_of_fit_ref 0.974
_refine_ls_hydrogen_treatment mixed
_refine_ls_matrix_type full
_refine_ls_number_parameters 1039
_refine_ls_number_reflns 15090
_refine_ls_number_restraints 0
_refine_ls_restrained_S_all 0.974
_refine_ls_R_factor_all 0.3134
_refine_ls_R_factor_gt 0.0891
_refine_ls_shift/su_max 0.004
_refine_ls_shift/su_mean 0.000
_refine_ls_structure_factor_coef Fsqd
_refine_ls_weighting_details 'calc w=1/[\s^2^(Fo^2^)+(0.0000P)^2^+0.0000P] where P=(Fo^2^+2Fc^2^)/3'
_refine_ls_weighting_scheme calc
_refine_ls_wR_factor_gt 0.1930
_refine_ls_wR_factor_ref 0.3224
_reflns_number_gt 3283
_reflns_number_total 15090
_reflns_threshold_expression >2sigma(I)
_cod_data_source_file c7nj05112c2.cif
_cod_data_source_block skc-26g
_cod_depositor_comments
;
The following automatic conversions were performed:

'_symmetry_cell_setting' value 'Triclinic' changed to 'triclinic'
according to
/home/data/users/saulius/crontab/automatic-downloads/rss-feeds/RSC/lib/dictionaries/cif_core.dic
dictionary named 'cif_core.dic' version 2.4.2 from 2011-04-26.

Automatic conversion script
Id: cif_fix_values 4973 2017-02-22 13:04:09Z antanas 

 Adding full bibliography for 7057128--7057135.cif.
;
_cod_original_sg_symbol_H-M P-1
_cod_database_code 7057133

loop_
_symmetry_equiv_pos_as_xyz
'x, y, z'
'-x, -y, -z'

loop_
_atom_site_label
_atom_site_type_symbol
_atom_site_fract_x
_atom_site_fract_y
_atom_site_fract_z
_atom_site_U_iso_or_equiv
_atom_site_adp_type
_atom_site_occupancy
_atom_site_symmetry_multiplicity
_atom_site_calc_flag
_atom_site_refinement_flags
Mn1 Mn 0.5000(3) 0.78627(14) 0.27668(17) 0.0438(8) Uani 1 1 d .
Mn2 Mn 0.1919(3) 0.79294(15) 0.27240(19) 0.0525(9) Uani 1 1 d .
Mn3 Mn 1.0006(3) 0.28559(15) 0.27599(17) 0.0450(8) Uani 1 1 d .
Mn4 Mn 0.6923(3) 0.29290(16) 0.27270(19) 0.0513(9) Uani 1 1 d .
N3 N 0.4353(13) 0.6693(6) 0.2933(8) 0.038(3) Uani 1 1 d .
N12 N 0.9334(13) 0.1690(7) 0.2918(9) 0.043(4) Uani 1 1 d .
N5 N 0.6475(14) 0.8504(8) 0.3763(9) 0.046(4) Uani 1 1 d .
N14 N 1.1461(15) 0.3511(9) 0.3750(10) 0.050(4) Uani 1 1 d .
N15 N 0.7227(14) 0.1769(8) 0.2970(9) 0.043(4) Uani 1 1 d .
N16 N 0.5294(15) 0.2164(9) 0.1959(9) 0.054(5) Uani 1 1 d .
N9 N 0.484(2) 1.1497(8) 0.4650(10) 0.057(5) Uani 1 1 d .
N20 N 0.9815(18) 0.6486(10) 0.4650(9) 0.057(4) Uani 1 1 d .
N4 N 0.6762(17) 0.7282(9) 0.2759(10) 0.055(5) Uani 1 1 d .
N13 N 1.1788(13) 0.2265(8) 0.2723(10) 0.052(5) Uani 1 1 d .
N10 N -0.1159(19) 0.8304(17) -0.0736(16) 0.093(9) Uani 1 1 d .
N22 N 0.6657(19) -0.0086(11) -0.0035(14) 0.075(6) Uani 1 1 d .
N11 N 0.1702(19) 0.4880(13) -0.0034(15) 0.089(7) Uani 1 1 d .
N21 N 0.384(2) 0.3364(18) -0.0735(14) 0.107(8) Uani 1 1 d .
O1 O 0.3779(12) 0.8537(6) 0.3284(7) 0.051(3) Uani 1 1 d .
O2 O 0.3266(12) 0.7596(6) 0.1980(7) 0.049(4) Uani 1 1 d .
O10 O 0.5947(16) 1.1769(8) 0.4937(10) 0.091(6) Uani 1 1 d .
O9 O 0.3888(17) 1.1837(8) 0.4656(10) 0.082(5) Uani 1 1 d .
O7 O -0.175(2) 0.7733(15) -0.1112(12) 0.127(8) Uani 1 1 d .
O6 O 0.157(2) 0.4372(11) 0.0192(11) 0.121(8) Uani 1 1 d .
O8 O -0.1051(19) 0.8848(13) -0.1005(11) 0.125(7) Uani 1 1 d .
O5 O 0.141(3) 0.4888(11) -0.0678(14) 0.144(9) Uani 1 1 d .
O11 O 0.8811(11) 0.3546(6) 0.3297(7) 0.048(4) Uani 1 1 d .
O12 O 0.8212(13) 0.2575(7) 0.1940(8) 0.060(4) Uani 1 1 d .
O20 O 1.0917(16) 0.6749(8) 0.4898(10) 0.087(5) Uani 1 1 d .
O19 O 0.8895(17) 0.6845(8) 0.4657(9) 0.085(5) Uani 1 1 d .
O17 O 0.3295(19) 0.2744(13) -0.1116(11) 0.109(7) Uani 1 1 d .
O16 O 0.6600(17) -0.0647(9) 0.0182(11) 0.109(7) Uani 1 1 d .
O15 O 0.6424(19) -0.0114(11) -0.0687(13) 0.120(8) Uani 1 1 d .
O18 O 0.390(2) 0.3859(14) -0.1006(12) 0.141(10) Uani 1 1 d .
O13 O 0.6184(17) 0.3660(7) 0.2154(11) 0.100(7) Uani 1 1 d .
C4 C 0.457(2) 1.0732(10) 0.4304(11) 0.050(5) Uani 1 1 d .
C14 C 0.2369(14) 0.5645(10) 0.1242(11) 0.049(5) Uani 1 1 d .
H14 H 0.2275 0.5226 0.1405 0.059 Uiso 1 1 calc R
C15 C 0.2129(19) 0.5600(12) 0.0496(14) 0.060(6) Uani 1 1 d .
C2 C 0.5346(17) 0.9578(10) 0.3988(10) 0.040(5) Uani 1 1 d .
C13 C 0.2762(16) 0.6335(10) 0.1761(11) 0.046(5) Uani 1 1 d .
C12 C 0.3007(14) 0.6336(9) 0.2538(11) 0.039(5) Uani 1 1 d .
H12 H 0.2889 0.5837 0.2588 0.046 Uiso 1 1 calc R
C7 C 0.6452(19) 0.9180(10) 0.4071(10) 0.049(5) Uani 1 1 d .
H7 H 0.7218 0.9436 0.4376 0.059 Uiso 1 1 calc R
C1 C 0.4032(18) 0.9229(10) 0.3608(10) 0.046(5) Uani 1 1 d .
C3 C 0.558(2) 1.0320(9) 0.4329(11) 0.052(5) Uani 1 1 d .
H3 H 0.6408 1.0537 0.4572 0.063 Uiso 1 1 calc R
C10 C 0.6633(18) 0.6617(10) 0.3015(14) 0.069(7) Uani 1 1 d .
H10A H 0.6837 0.6742 0.3547 0.083 Uiso 1 1 calc R
H10B H 0.7239 0.6302 0.2850 0.083 Uiso 1 1 calc R
C5 C 0.330(2) 1.0422(10) 0.3962(12) 0.054(6) Uani 1 1 d .
H5 H 0.2633 1.0705 0.3966 0.065 Uiso 1 1 calc R
C16 C 0.2207(19) 0.6216(13) 0.0224(14) 0.077(7) Uani 1 1 d .
H16 H 0.1988 0.6181 -0.0276 0.092 Uiso 1 1 calc R
C6 C 0.3053(18) 0.9675(10) 0.3611(12) 0.054(6) Uani 1 1 d .
H6 H 0.2210 0.9473 0.3374 0.065 Uiso 1 1 calc R
C17 C 0.261(2) 0.6870(12) 0.0718(13) 0.065(7) Uani 1 1 d .
H17 H 0.2722 0.7280 0.0542 0.078 Uiso 1 1 calc R
C11 C 0.5269(18) 0.6218(9) 0.2726(12) 0.053(5) Uani 1 1 d .
H11A H 0.5092 0.6051 0.2196 0.064 Uiso 1 1 calc R
H11B H 0.5190 0.5798 0.2924 0.064 Uiso 1 1 calc R
C9 C 0.7953(18) 0.7792(11) 0.3163(13) 0.062(7) Uani 1 1 d .
H9A H 0.8137 0.8137 0.2887 0.074 Uiso 1 1 calc R
H9B H 0.8685 0.7527 0.3245 0.074 Uiso 1 1 calc R
C8 C 0.7687(15) 0.8187(11) 0.3896(12) 0.061(6) Uani 1 1 d .
H8A H 0.7624 0.7848 0.4197 0.073 Uiso 1 1 calc R
H8B H 0.8392 0.8567 0.4156 0.073 Uiso 1 1 calc R
C18 C 0.2873(16) 0.6954(8) 0.1466(10) 0.034(4) Uani 1 1 d .
N1 N 0.0280(14) 0.7183(9) 0.1942(11) 0.054(5) Uani 1 1 d .
C23 C -0.0227(17) 0.7206(10) 0.1316(13) 0.053(6) Uani 1 1 d .
H23 H -0.0740 0.6796 0.0998 0.063 Uiso 1 1 calc R
C24 C -0.0038(18) 0.7884(12) 0.1050(12) 0.059(6) Uani 1 1 d .
C25 C -0.063(2) 0.7833(13) 0.0344(13) 0.072(7) Uani 1 1 d .
H25 H -0.1085 0.7386 0.0071 0.087 Uiso 1 1 calc R
C26 C -0.061(2) 0.8370(19) 0.0008(17) 0.084(9) Uani 1 1 d .
C29 C 0.066(2) 0.8584(11) 0.1530(15) 0.085(8) Uani 1 1 d .
C28 C 0.062(3) 0.9160(12) 0.1169(17) 0.103(10) Uani 1 1 d .
H28 H 0.1009 0.9625 0.1433 0.123 Uiso 1 1 calc R
C27 C 0.001(3) 0.9040(19) 0.0413(19) 0.101(11) Uani 1 1 d .
H27 H 0.0026 0.9423 0.0191 0.121 Uiso 1 1 calc R
O4 O 0.1171(18) 0.8668(8) 0.2176(11) 0.116(7) Uani 1 1 d .
N2 N 0.2248(15) 0.6789(8) 0.2974(10) 0.048(4) Uani 1 1 d .
C20 C 0.2893(16) 0.6831(11) 0.3747(11) 0.052(5) Uani 1 1 d .
H20A H 0.2576 0.6415 0.3900 0.063 Uiso 1 1 calc R
H20B H 0.2750 0.7270 0.4074 0.063 Uiso 1 1 calc R
C21 C 0.0908(17) 0.6439(11) 0.2839(13) 0.064(7) Uani 1 1 d .
H21A H 0.0519 0.6681 0.3226 0.077 Uiso 1 1 calc R
H21B H 0.0926 0.5938 0.2863 0.077 Uiso 1 1 calc R
C19 C 0.4322(17) 0.6835(11) 0.3742(13) 0.054(6) Uani 1 1 d .
H19A H 0.4809 0.7300 0.4017 0.064 Uiso 1 1 calc R
H19B H 0.4678 0.6457 0.3951 0.064 Uiso 1 1 calc R
O3 O 0.5653(16) 0.8647(8) 0.2205(8) 0.084(5) Uani 1 1 d .
N7 N 0.1130(16) 0.8638(10) 0.4221(13) 0.064(6) Uani 1 1 d .
N8 N 0.1154(15) 0.9113(11) 0.4760(13) 0.084(7) Uani 1 1 d .
N6 N 0.1133(16) 0.8180(10) 0.3710(12) 0.075(6) Uani 1 1 d .
C54 C 1.0342(19) 0.4552(10) 0.3989(11) 0.047(5) Uani 1 1 d .
C50 C 1.1664(17) 0.1601(10) 0.2990(10) 0.042(5) Uani 1 1 d .
H50A H 1.2278 0.1287 0.2832 0.050 Uiso 1 1 calc R
H50B H 1.1856 0.1731 0.3521 0.050 Uiso 1 1 calc R
C55 C 1.0547(18) 0.5308(10) 0.4325(10) 0.041(5) Uani 1 1 d .
H55 H 1.1376 0.5536 0.4559 0.049 Uiso 1 1 calc R
C59 C 0.9080(18) 0.4236(9) 0.3631(11) 0.042(5) Uani 1 1 d .
C53 C 1.1421(17) 0.4150(11) 0.4053(11) 0.049(5) Uani 1 1 d .
H53 H 1.2186 0.4402 0.4363 0.059 Uiso 1 1 calc R
C56 C 0.953(2) 0.5701(9) 0.4305(11) 0.049(5) Uani 1 1 d .
C57 C 0.827(2) 0.5406(11) 0.3959(11) 0.058(6) Uani 1 1 d .
H57 H 0.7597 0.5687 0.3947 0.070 Uiso 1 1 calc R
C58 C 0.808(2) 0.4674(10) 0.3637(12) 0.056(6) Uani 1 1 d .
H58 H 0.7240 0.4456 0.3410 0.068 Uiso 1 1 calc R
C51 C 1.2930(19) 0.2782(10) 0.3191(13) 0.061(6) Uani 1 1 d .
H51A H 1.3169 0.3123 0.2922 0.073 Uiso 1 1 calc R
H51B H 1.3651 0.2513 0.3293 0.073 Uiso 1 1 calc R
C52 C 1.268(2) 0.3198(11) 0.3904(14) 0.070(7) Uani 1 1 d .
H52A H 1.2625 0.2876 0.4223 0.084 Uiso 1 1 calc R
H52B H 1.3390 0.3582 0.4149 0.084 Uiso 1 1 calc R
C49 C 1.0327(17) 0.1209(10) 0.2697(11) 0.045(5) Uani 1 1 d .
H49A H 1.0254 0.0780 0.2882 0.054 Uiso 1 1 calc R
H49B H 1.0158 0.1054 0.2166 0.054 Uiso 1 1 calc R
C39 C 0.5861(18) 0.1447(10) 0.2836(11) 0.053(5) Uani 1 1 d .
H39A H 0.5483 0.1712 0.3218 0.063 Uiso 1 1 calc R
H39B H 0.5845 0.0950 0.2877 0.063 Uiso 1 1 calc R
C37 C 0.4788(18) 0.2252(11) 0.1300(12) 0.059(6) Uani 1 1 d .
H37 H 0.4272 0.1846 0.0978 0.070 Uiso 1 1 calc R
C36 C 0.4909(19) 0.2868(11) 0.1006(13) 0.061(6) Uani 1 1 d .
C38 C 0.504(2) 0.1450(11) 0.2107(12) 0.061(6) Uani 1 1 d .
H38A H 0.5232 0.1073 0.1726 0.073 Uiso 1 1 calc R
H38B H 0.4135 0.1352 0.2109 0.073 Uiso 1 1 calc R
C35 C 0.4349(18) 0.2823(14) 0.0298(14) 0.071(7) Uani 1 1 d .
H35 H 0.3897 0.2386 0.0000 0.085 Uiso 1 1 calc R
C32 C 0.568(3) 0.4135(14) 0.1138(16) 0.100(9) Uani 1 1 d .
H32 H 0.6146 0.4574 0.1421 0.120 Uiso 1 1 calc R
C33 C 0.511(2) 0.4089(12) 0.0455(16) 0.102(9) Uani 1 1 d .
H33 H 0.5146 0.4495 0.0267 0.123 Uiso 1 1 calc R
C31 C 0.560(2) 0.3535(13) 0.1467(14) 0.090(9) Uani 1 1 d .
C34 C 0.444(2) 0.3425(14) 0.0012(14) 0.068(7) Uani 1 1 d .
C41 C 0.933(2) 0.1810(10) 0.3689(11) 0.054(6) Uani 1 1 d .
H41A H 0.9849 0.2263 0.3970 0.065 Uiso 1 1 calc R
H41B H 0.9660 0.1418 0.3881 0.065 Uiso 1 1 calc R
C40 C 0.795(2) 0.1838(10) 0.3727(11) 0.064(6) Uani 1 1 d .
H40A H 0.7644 0.1443 0.3913 0.077 Uiso 1 1 calc R
H40B H 0.7853 0.2294 0.4046 0.077 Uiso 1 1 calc R
N18 N 0.6155(14) 0.3645(12) 0.4235(13) 0.065(6) Uani 1 1 d .
N17 N 0.6171(19) 0.3189(11) 0.3700(13) 0.079(6) Uani 1 1 d .
N19 N 0.610(2) 0.4078(10) 0.4719(13) 0.099(8) Uani 1 1 d .
O14 O 1.0616(14) 0.3660(8) 0.2194(9) 0.078(5) Uani 1 1 d .
C60 C 0.990(3) 0.3938(19) 0.1639(19) 0.149(13) Uani 1 1 d .
H60A H 0.9835 0.3612 0.1169 0.224 Uiso 1 1 calc R
H60B H 1.0317 0.4405 0.1652 0.224 Uiso 1 1 calc R
H60C H 0.9046 0.3986 0.1720 0.224 Uiso 1 1 calc R
C30 C 0.483(3) 0.8959(14) 0.1699(17) 0.151(15) Uani 1 1 d .
H30A H 0.4184 0.8587 0.1369 0.226 Uiso 1 1 calc R
H30B H 0.5336 0.9172 0.1424 0.226 Uiso 1 1 calc R
H30C H 0.4418 0.9326 0.1965 0.226 Uiso 1 1 calc R
C22 C 0.0062(16) 0.6455(9) 0.2098(11) 0.052(6) Uani 1 1 d .
H22A H 0.0260 0.6085 0.1713 0.062 Uiso 1 1 calc R
H22B H -0.0838 0.6347 0.2102 0.062 Uiso 1 1 calc R
C44 C 0.7905(19) 0.1925(12) 0.1514(13) 0.056(6) Uani 1 1 d .
C48 C 0.7337(19) 0.0636(10) 0.1205(14) 0.055(6) Uani 1 1 d .
H48 H 0.7223 0.0208 0.1351 0.066 Uiso 1 1 calc R
C43 C 0.7732(17) 0.1267(10) 0.1720(13) 0.046(5) Uani 1 1 d .
C45 C 0.7653(17) 0.1897(11) 0.0738(11) 0.061(6) Uani 1 1 d .
H45 H 0.7757 0.2317 0.0577 0.074 Uiso 1 1 calc R
C47 C 0.710(2) 0.0608(13) 0.0477(15) 0.063(7) Uani 1 1 d .
C46 C 0.725(2) 0.1223(12) 0.0243(11) 0.066(6) Uani 1 1 d .
H46 H 0.7084 0.1191 -0.0257 0.079 Uiso 1 1 calc R
C42 C 0.8036(19) 0.1350(10) 0.2543(12) 0.051(5) Uani 1 1 d .
H42 H 0.7955 0.0859 0.2618 0.062 Uiso 1 1 calc R
O22 O 0.536(2) 0.4926(10) 0.5988(12) 0.104(7) Uani 1 1 d .
O21 O 0.045(2) 0.9931(10) 0.5997(13) 0.104(7) Uani 1 1 d .
O24 O 0.789(2) 0.9505(9) 0.2653(12) 0.120(7) Uani 1 1 d .
H24 H 0.7245 0.9207 0.2549 0.180 Uiso 1 1 calc R
O23 O 0.299(2) 0.4452(11) 0.2641(12) 0.121(8) Uani 1 1 d .
H23A H 0.3452 0.4493 0.3047 0.182 Uiso 1 1 calc R
C61 C 0.352(7) 0.419(2) 0.219(4) 0.49(7) Uani 1 1 d .
H61A H 0.3199 0.3684 0.1996 0.739 Uiso 1 1 calc R
H61B H 0.4433 0.4241 0.2396 0.739 Uiso 1 1 calc R
H61C H 0.3378 0.4430 0.1796 0.739 Uiso 1 1 calc R
C62 C 0.8667(19) 0.9259(14) 0.233(2) 0.142(14) Uani 1 1 d .
H62A H 0.9341 0.9638 0.2366 0.213 Uiso 1 1 calc R
H62B H 0.8254 0.9053 0.1823 0.213 Uiso 1 1 calc R
H62C H 0.9030 0.8889 0.2538 0.213 Uiso 1 1 calc R
H21C H 0.01(2) 0.986(13) 0.555(15) 0.12(10) Uiso 1 1 d .
H21D H -0.07(4) 0.97(2) 0.58(2) 0.3(2) Uiso 1 1 d .
H22D H 0.578(8) 0.464(5) 0.568(6) 0.01(2) Uiso 1 1 d .
H22C H 0.472(12) 0.516(7) 0.556(8) 0.07(4) Uiso 1 1 d .
H13N H 1.201(13) 0.225(7) 0.213(9) 0.06(5) Uiso 1 1 d .
H4N H 0.694(9) 0.725(5) 0.240(7) 0.00(3) Uiso 1 1 d .

loop_
_atom_site_aniso_label
_atom_site_aniso_U_11
_atom_site_aniso_U_22
_atom_site_aniso_U_33
_atom_site_aniso_U_23
_atom_site_aniso_U_13
_atom_site_aniso_U_12
Mn1 0.0510(18) 0.0335(15) 0.040(2) 0.0096(14) -0.0004(14) -0.0054(13)
Mn2 0.0526(19) 0.0402(17) 0.050(3) 0.0034(15) -0.0076(16) -0.0072(14)
Mn3 0.0501(18) 0.0423(17) 0.038(2) 0.0100(15) 0.0037(15) -0.0042(14)
Mn4 0.0515(19) 0.0419(17) 0.047(3) 0.0012(15) -0.0022(15) -0.0056(14)
N3 0.052(9) 0.030(7) 0.015(9) -0.015(6) -0.001(6) -0.002(6)
N12 0.036(9) 0.042(8) 0.059(13) 0.032(8) 0.008(8) -0.005(7)
N5 0.050(9) 0.039(8) 0.042(13) 0.011(8) -0.008(8) -0.005(7)
N14 0.049(10) 0.053(11) 0.057(14) 0.026(9) 0.019(8) 0.011(9)
N15 0.053(9) 0.039(9) 0.029(12) 0.002(7) 0.009(7) -0.012(7)
N16 0.063(11) 0.052(10) 0.035(13) 0.004(8) -0.004(8) -0.012(8)
N9 0.098(14) 0.019(7) 0.045(14) -0.004(7) 0.012(10) -0.005(8)
N20 0.055(10) 0.073(11) 0.040(12) 0.011(9) 0.012(8) -0.005(9)
N4 0.077(12) 0.050(10) 0.037(12) 0.011(8) 0.006(9) 0.011(8)
N13 0.037(8) 0.057(10) 0.069(14) 0.027(9) 0.020(8) -0.007(7)
N10 0.055(12) 0.14(2) 0.10(2) 0.06(2) 0.024(12) -0.001(13)
N22 0.091(15) 0.067(12) 0.047(18) -0.023(11) 0.015(12) 0.003(10)
N11 0.086(13) 0.086(16) 0.058(18) -0.001(14) -0.026(11) -0.037(11)
N21 0.109(18) 0.17(2) 0.053(19) 0.027(17) 0.026(14) 0.060(17)
O1 0.060(8) 0.037(7) 0.047(11) 0.002(6) 0.010(7) -0.013(6)
O2 0.072(9) 0.033(7) 0.040(10) 0.012(6) 0.004(7) -0.004(6)
O10 0.091(12) 0.047(8) 0.104(17) -0.030(8) 0.027(11) -0.032(8)
O9 0.113(13) 0.046(9) 0.075(15) 0.003(8) 0.006(10) 0.021(9)
O7 0.115(17) 0.19(2) 0.085(19) 0.071(17) 0.001(13) -0.002(16)
O6 0.19(2) 0.072(13) 0.089(17) -0.003(11) 0.047(14) -0.018(13)
O8 0.120(16) 0.20(2) 0.079(18) 0.082(16) 0.030(12) 0.022(14)
O5 0.22(3) 0.119(15) 0.07(2) -0.006(13) 0.018(16) 0.007(15)
O11 0.040(7) 0.026(7) 0.063(11) 0.004(6) -0.007(6) -0.009(6)
O12 0.065(9) 0.048(8) 0.054(12) 0.012(8) -0.008(7) -0.009(7)
O20 0.086(12) 0.064(9) 0.086(15) -0.020(8) 0.016(10) -0.016(9)
O19 0.095(12) 0.044(9) 0.086(14) 0.002(8) -0.028(9) 0.001(9)
O17 0.112(14) 0.156(19) 0.047(14) 0.003(12) 0.013(10) 0.024(14)
O16 0.129(15) 0.052(10) 0.104(19) -0.021(10) -0.010(12) -0.018(9)
O15 0.139(17) 0.105(15) 0.053(17) -0.056(12) -0.017(13) -0.028(12)
O18 0.19(2) 0.17(2) 0.090(19) 0.069(17) 0.026(14) 0.071(18)
O13 0.106(14) 0.049(8) 0.096(16) -0.018(8) -0.045(11) 0.005(9)
C4 0.066(13) 0.041(11) 0.041(15) 0.017(9) 0.010(10) -0.015(10)
C14 0.025(9) 0.065(12) 0.049(16) -0.003(11) 0.013(8) -0.011(8)
C15 0.054(13) 0.060(14) 0.069(19) 0.013(12) 0.021(11) 0.013(10)
C2 0.039(10) 0.045(11) 0.033(13) 0.012(9) 0.001(8) 0.000(9)
C13 0.044(10) 0.045(10) 0.042(14) 0.006(9) 0.005(8) 0.002(8)
C12 0.030(8) 0.033(9) 0.048(16) 0.008(9) 0.005(8) -0.011(7)
C7 0.071(13) 0.041(10) 0.019(12) -0.003(9) -0.002(9) -0.024(10)
C1 0.054(11) 0.042(10) 0.023(13) 0.003(9) -0.020(8) -0.011(9)
C3 0.063(13) 0.034(10) 0.054(16) 0.016(9) 0.001(10) -0.014(9)
C10 0.049(12) 0.047(12) 0.12(2) 0.033(12) 0.018(11) 0.013(9)
C5 0.063(13) 0.032(10) 0.069(17) 0.028(10) 0.002(10) 0.007(9)
C16 0.068(13) 0.077(15) 0.050(17) -0.020(13) -0.015(11) -0.020(11)
C6 0.056(11) 0.044(11) 0.050(16) 0.009(10) -0.011(9) 0.000(9)
C17 0.082(15) 0.067(14) 0.06(2) 0.023(13) 0.022(12) 0.027(11)
C11 0.076(13) 0.026(9) 0.059(16) 0.015(9) 0.017(10) -0.004(8)
C9 0.044(11) 0.056(13) 0.07(2) -0.006(12) 0.004(11) -0.007(10)
C8 0.039(10) 0.069(13) 0.059(17) 0.022(12) -0.029(9) -0.005(9)
C18 0.043(10) 0.023(7) 0.025(13) 0.001(7) -0.008(8) -0.009(7)
N1 0.039(9) 0.060(11) 0.052(16) 0.007(10) -0.005(8) 0.000(8)
C23 0.046(11) 0.070(12) 0.033(17) 0.011(11) -0.004(10) 0.003(9)
C24 0.062(12) 0.070(15) 0.041(15) 0.012(11) -0.001(9) 0.026(10)
C25 0.071(14) 0.084(16) 0.08(2) 0.042(14) 0.025(12) 0.018(12)
C26 0.051(13) 0.14(3) 0.08(2) 0.04(2) 0.020(13) 0.024(15)
C29 0.119(19) 0.047(12) 0.08(2) 0.000(12) 0.007(15) 0.052(12)
C28 0.15(3) 0.055(14) 0.09(3) 0.021(14) -0.015(19) 0.041(15)
C27 0.066(17) 0.16(3) 0.11(3) 0.08(2) 0.021(18) 0.025(18)
O4 0.170(15) 0.049(9) 0.082(15) 0.019(9) -0.072(11) -0.006(9)
N2 0.051(11) 0.039(9) 0.045(14) -0.001(8) 0.011(9) -0.007(8)
C20 0.053(11) 0.082(14) 0.036(15) 0.025(11) 0.025(9) 0.016(9)
C21 0.038(11) 0.052(12) 0.10(2) 0.017(12) 0.030(11) -0.015(9)
C19 0.048(12) 0.048(11) 0.064(19) 0.018(11) 0.007(10) 0.008(9)
O3 0.139(13) 0.061(9) 0.055(11) 0.039(8) 0.005(9) -0.003(9)
N7 0.066(12) 0.045(10) 0.062(19) -0.010(10) 0.003(10) -0.003(8)
N8 0.050(10) 0.085(14) 0.11(2) 0.000(13) 0.024(10) -0.015(9)
N6 0.060(11) 0.074(12) 0.069(18) -0.014(11) 0.004(10) -0.007(9)
C54 0.063(13) 0.044(11) 0.030(15) 0.007(9) 0.014(10) -0.018(10)
C50 0.048(11) 0.047(11) 0.028(12) 0.013(9) 0.003(8) -0.001(9)
C55 0.048(11) 0.045(11) 0.021(13) -0.001(9) 0.010(8) -0.014(9)
C59 0.053(11) 0.035(10) 0.045(14) 0.014(9) 0.022(9) 0.002(9)
C53 0.032(10) 0.056(12) 0.062(16) 0.018(11) 0.019(9) -0.006(9)
C56 0.082(15) 0.021(8) 0.031(13) -0.009(7) 0.006(10) -0.006(9)
C57 0.078(14) 0.057(12) 0.026(15) -0.002(10) 0.002(10) -0.008(11)
C58 0.057(13) 0.039(11) 0.065(17) 0.009(10) 0.010(11) -0.016(10)
C51 0.045(12) 0.047(12) 0.10(2) 0.038(12) 0.015(12) -0.005(9)
C52 0.065(15) 0.035(11) 0.10(2) 0.008(12) 0.010(13) -0.002(10)
C49 0.046(11) 0.053(12) 0.033(14) 0.010(10) 0.008(9) 0.001(9)
C39 0.070(13) 0.043(10) 0.045(15) 0.012(9) 0.014(10) -0.001(9)
C37 0.053(13) 0.045(13) 0.053(15) -0.016(11) -0.005(10) -0.008(10)
C36 0.053(12) 0.058(12) 0.058(19) -0.006(11) 0.010(11) -0.014(9)
C38 0.055(14) 0.065(14) 0.061(19) 0.013(12) 0.016(12) 0.001(11)
C35 0.033(10) 0.111(19) 0.046(19) -0.011(14) -0.007(10) 0.002(11)
C32 0.11(2) 0.086(18) 0.10(2) 0.053(16) -0.007(16) -0.010(14)
C33 0.12(2) 0.053(12) 0.12(3) 0.022(13) -0.008(16) 0.020(12)
C31 0.076(14) 0.104(16) 0.061(18) 0.027(13) -0.046(11) -0.024(11)
C34 0.059(14) 0.097(17) 0.06(2) 0.043(14) 0.003(12) 0.012(12)
C41 0.079(14) 0.048(11) 0.023(13) 0.009(9) -0.003(9) -0.023(10)
C40 0.091(17) 0.049(10) 0.029(13) -0.009(9) -0.006(10) -0.012(10)
N18 0.031(9) 0.083(14) 0.08(2) 0.018(12) 0.024(10) 0.002(9)
N17 0.089(15) 0.064(13) 0.073(18) -0.002(11) 0.027(12) -0.022(11)
N19 0.135(17) 0.079(13) 0.065(17) -0.036(11) 0.039(13) 0.029(12)
O14 0.075(10) 0.084(10) 0.080(14) 0.036(9) 0.020(9) -0.014(8)
C60 0.101(18) 0.21(3) 0.12(3) 0.09(2) -0.041(17) -0.030(19)
C30 0.23(3) 0.102(19) 0.11(3) 0.094(19) -0.05(2) -0.051(19)
C22 0.042(10) 0.045(11) 0.052(17) -0.005(10) -0.002(9) -0.016(8)
C44 0.051(11) 0.068(14) 0.050(17) 0.016(12) 0.010(10) 0.004(10)
C48 0.072(14) 0.030(10) 0.06(2) 0.005(11) 0.016(12) -0.005(9)
C43 0.047(11) 0.035(9) 0.050(17) 0.009(9) 0.009(9) -0.015(7)
C45 0.065(12) 0.057(12) 0.033(14) -0.013(10) -0.018(9) -0.016(9)
C47 0.053(13) 0.079(16) 0.031(19) -0.021(13) -0.004(11) -0.003(11)
C46 0.099(16) 0.084(15) 0.015(13) 0.020(11) 0.005(10) 0.020(12)
C42 0.072(13) 0.030(9) 0.049(16) 0.012(9) 0.010(10) -0.015(9)
O22 0.133(16) 0.092(14) 0.111(19) 0.046(12) 0.053(14) 0.041(12)
O21 0.147(17) 0.089(13) 0.079(17) 0.016(11) 0.036(13) 0.024(12)
O24 0.137(17) 0.088(12) 0.15(2) 0.035(12) 0.065(14) -0.008(11)
O23 0.150(17) 0.098(14) 0.089(17) 0.026(12) -0.008(12) -0.058(12)
C61 0.91(15) 0.19(4) 0.75(13) 0.28(6) 0.76(13) 0.25(6)
C62 0.055(12) 0.099(19) 0.30(4) 0.06(2) 0.074(18) 0.021(11)

loop_
_atom_type_symbol
_atom_type_description
_atom_type_scat_dispersion_real
_atom_type_scat_dispersion_imag
_atom_type_scat_source
C C 0.0033 0.0016 'International Tables Vol C Tables 4.2.6.8 and 6.1.1.4'
H H 0.0000 0.0000 'International Tables Vol C Tables 4.2.6.8 and 6.1.1.4'
N N 0.0061 0.0033 'International Tables Vol C Tables 4.2.6.8 and 6.1.1.4'
O O 0.0106 0.0060 'International Tables Vol C Tables 4.2.6.8 and 6.1.1.4'
Mn Mn 0.3368 0.7283 'International Tables Vol C Tables 4.2.6.8 and 6.1.1.4'

loop_
_geom_angle_atom_site_label_1
_geom_angle_atom_site_label_2
_geom_angle_atom_site_label_3
_geom_angle
O2 Mn1 O1 78.0(5)
O2 Mn1 O3 89.7(5)
O1 Mn1 O3 95.3(6)
O2 Mn1 N5 158.3(5)
O1 Mn1 N5 81.1(5)
O3 Mn1 N5 86.2(6)
O2 Mn1 N4 126.4(6)
O1 Mn1 N4 153.9(6)
O3 Mn1 N4 94.0(6)
N5 Mn1 N4 75.2(6)
O2 Mn1 N3 81.3(5)
O1 Mn1 N3 103.2(5)
O3 Mn1 N3 157.2(6)
N5 Mn1 N3 109.6(5)
N4 Mn1 N3 75.2(6)
O4 Mn2 O1 99.0(6)
O4 Mn2 N6 101.6(8)
O1 Mn2 N6 93.3(6)
O4 Mn2 N1 82.5(6)
O1 Mn2 N1 165.5(6)
N6 Mn2 N1 100.5(7)
O4 Mn2 O2 94.2(7)
O1 Mn2 O2 73.9(5)
N6 Mn2 O2 161.1(6)
N1 Mn2 O2 91.7(6)
O4 Mn2 N2 158.8(6)
O1 Mn2 N2 99.8(5)
N6 Mn2 N2 87.1(7)
N1 Mn2 N2 76.9(6)
O2 Mn2 N2 81.7(5)
O11 Mn3 O12 79.5(5)
O11 Mn3 O14 93.7(6)
O12 Mn3 O14 88.7(5)
O11 Mn3 N14 79.3(5)
O12 Mn3 N14 157.7(6)
O14 Mn3 N14 86.0(6)
O11 Mn3 N13 154.1(6)
O12 Mn3 N13 125.2(6)
O14 Mn3 N13 94.6(6)
N14 Mn3 N13 76.9(6)
O11 Mn3 N12 103.3(5)
O12 Mn3 N12 80.6(5)
O14 Mn3 N12 157.7(6)
N14 Mn3 N12 110.9(6)
N13 Mn3 N12 76.3(5)
O13 Mn4 N17 102.7(8)
O13 Mn4 O11 99.2(5)
N17 Mn4 O11 92.6(6)
O13 Mn4 N16 83.3(6)
N17 Mn4 N16 100.8(7)
O11 Mn4 N16 165.5(6)
O13 Mn4 O12 91.9(7)
N17 Mn4 O12 162.8(7)
O11 Mn4 O12 76.1(5)
N16 Mn4 O12 89.6(6)
O13 Mn4 N15 157.3(6)
N17 Mn4 N15 87.5(7)
O11 Mn4 N15 100.5(5)
N16 Mn4 N15 74.9(6)
O12 Mn4 N15 82.1(5)
C11 N3 C12 109.4(13)
C11 N3 C19 113.8(14)
C12 N3 C19 103.8(13)
C11 N3 Mn1 108.2(10)
C12 N3 Mn1 116.9(10)
C19 N3 Mn1 104.7(9)
C42 N12 C41 103.9(15)
C42 N12 C49 111.1(15)
C41 N12 C49 113.0(14)
C42 N12 Mn3 117.5(11)
C41 N12 Mn3 105.4(10)
C49 N12 Mn3 106.0(10)
C7 N5 C8 119.5(16)
C7 N5 Mn1 123.5(12)
C8 N5 Mn1 114.0(11)
C53 N14 C52 119.2(17)
C53 N14 Mn3 124.4(14)
C52 N14 Mn3 114.4(13)
C42 N15 C40 101.4(16)
C42 N15 C39 116.4(14)
C40 N15 C39 112.7(14)
C42 N15 Mn4 114.7(10)
C40 N15 Mn4 112.1(10)
C39 N15 Mn4 100.1(10)
C37 N16 C38 118.9(16)
C37 N16 Mn4 121.8(13)
C38 N16 Mn4 117.0(13)
O10 N9 O9 124.1(16)
O10 N9 C4 119.8(19)
O9 N9 C4 116.1(18)
O20 N20 O19 123.2(18)
O20 N20 C56 118.7(18)
O19 N20 C56 118.1(17)
C10 N4 C9 113.7(17)
C10 N4 Mn1 112.0(12)
C9 N4 Mn1 110.4(12)
C50 N13 C51 110.6(15)
C50 N13 Mn3 111.2(10)
C51 N13 Mn3 107.4(12)
O7 N10 O8 121(3)
O7 N10 C26 120(3)
O8 N10 C26 120(3)
O15 N22 O16 121(2)
O15 N22 C47 118(2)
O16 N22 C47 121(3)
O6 N11 O5 125(2)
O6 N11 C15 119(3)
O5 N11 C15 116(3)
O18 N21 O17 121(3)
O18 N21 C34 122(3)
O17 N21 C34 117(3)
C1 O1 Mn1 127.5(12)
C1 O1 Mn2 127.4(12)
Mn1 O1 Mn2 100.1(5)
C18 O2 Mn1 126.0(10)
C18 O2 Mn2 115.6(11)
Mn1 O2 Mn2 98.5(5)
C59 O11 Mn3 128.1(11)
C59 O11 Mn4 128.2(11)
Mn3 O11 Mn4 98.9(5)
C44 O12 Mn3 120.3(12)
C44 O12 Mn4 116.5(13)
Mn3 O12 Mn4 95.9(6)
C31 O13 Mn4 128.5(14)
C3 C4 C5 121.6(18)
C3 C4 N9 118.5(18)
C5 C4 N9 119.8(19)
C15 C14 C13 120(2)
C14 C15 C16 122(2)
C14 C15 N11 119(2)
C16 C15 N11 119(2)
C3 C2 C7 116.2(16)
C3 C2 C1 120.4(17)
C7 C2 C1 123.3(16)
C14 C13 C18 116.5(19)
C14 C13 C12 116.8(17)
C18 C13 C12 126.7(17)
C13 C12 N2 115.6(16)
C13 C12 N3 110.9(14)
N2 C12 N3 100.3(14)
N5 C7 C2 126.4(17)
O1 C1 C6 121.1(16)
O1 C1 C2 122.2(17)
C6 C1 C2 116.7(16)
C4 C3 C2 120.0(18)
N4 C10 C11 110.9(16)
C6 C5 C4 119.2(18)
C17 C16 C15 118(2)
C1 C6 C5 122.0(17)
C16 C17 C18 123(2)
N3 C11 C10 110.1(14)
N4 C9 C8 106.4(16)
N5 C8 C9 109.6(15)
O2 C18 C17 125.4(16)
O2 C18 C13 114.4(17)
C17 C18 C13 120.3(16)
C23 N1 C22 114.6(16)
C23 N1 Mn2 127.8(14)
C22 N1 Mn2 114.5(12)
N1 C23 C24 121.7(19)
C25 C24 C29 121(2)
C25 C24 C23 116(2)
C29 C24 C23 123(2)
C26 C25 C24 125(3)
C25 C26 C27 118(3)
C25 C26 N10 125(3)
C27 C26 N10 117(3)
O4 C29 C28 123(2)
O4 C29 C24 123(2)
C28 C29 C24 113(2)
C27 C28 C29 122(3)
C26 C27 C28 121(3)
C29 O4 Mn2 129.9(14)
C21 N2 C12 111.6(14)
C21 N2 C20 107.9(15)
C12 N2 C20 104.1(15)
C21 N2 Mn2 101.7(11)
C12 N2 Mn2 117.0(12)
C20 N2 Mn2 114.5(11)
N2 C20 C19 104.3(15)
N2 C21 C22 113.9(16)
N3 C19 C20 104.5(15)
C30 O3 Mn1 125.5(15)
N6 N7 N8 179(2)
N7 N6 Mn2 142.8(17)
C59 C54 C55 117.8(18)
C59 C54 C53 123.5(17)
C55 C54 C53 118.6(17)
C49 C50 N13 110.1(15)
C56 C55 C54 120.3(16)
O11 C59 C54 121.7(16)
O11 C59 C58 119.4(17)
C54 C59 C58 118.9(17)
N14 C53 C54 128.1(19)
C55 C56 C57 123.6(16)
C55 C56 N20 117.6(18)
C57 C56 N20 118.8(19)
C56 C57 C58 115.9(19)
C57 C58 C59 123.5(19)
N13 C51 C52 112.9(16)
N14 C52 C51 108.7(19)
C50 C49 N12 111.3(15)
N15 C39 C38 114.9(15)
N16 C37 C36 130.5(18)
C35 C36 C31 120(2)
C35 C36 C37 120.3(18)
C31 C36 C37 120(2)
N16 C38 C39 109.3(16)
C36 C35 C34 121(2)
C33 C32 C31 123(2)
C32 C33 C34 120(2)
O13 C31 C36 127(2)
O13 C31 C32 116(2)
C36 C31 C32 117(2)
C35 C34 C33 120(2)
C35 C34 N21 119(3)
C33 C34 N21 120(2)
N12 C41 C40 105.6(15)
N15 C40 C41 106.0(16)
N19 N18 N17 177(3)
N18 N17 Mn4 145.4(16)
C60 O14 Mn3 130.3(14)
N1 C22 C21 111.1(14)
O12 C44 C43 128(2)
O12 C44 C45 114.1(18)
C43 C44 C45 118(2)
C43 C48 C47 122(2)
C48 C43 C44 120(2)
C48 C43 C42 125.4(19)
C44 C43 C42 114.3(17)
C46 C45 C44 118(2)
C46 C47 C48 120.8(19)
C46 C47 N22 121(3)
C48 C47 N22 118(2)
C47 C46 C45 121(2)
N12 C42 N15 103.2(16)
N12 C42 C43 114.3(16)
N15 C42 C43 117.8(17)

loop_
_geom_bond_atom_site_label_1
_geom_bond_atom_site_label_2
_geom_bond_distance
Mn1 O2 2.084(13)
Mn1 O1 2.134(13)
Mn1 O3 2.189(13)
Mn1 N5 2.247(15)
Mn1 N4 2.258(17)
Mn1 N3 2.399(13)
Mn2 O4 2.062(16)
Mn2 O1 2.158(12)
Mn2 N6 2.20(2)
Mn2 N1 2.218(16)
Mn2 O2 2.257(14)
Mn2 N2 2.372(15)
Mn3 O11 2.145(13)
Mn3 O12 2.162(13)
Mn3 O14 2.209(14)
Mn3 N14 2.239(18)
Mn3 N13 2.291(15)
Mn3 N12 2.393(13)
Mn4 O13 2.076(17)
Mn4 N17 2.16(2)
Mn4 O11 2.191(11)
Mn4 N16 2.218(16)
Mn4 O12 2.275(16)
Mn4 N15 2.399(14)
N3 C11 1.44(2)
N3 C12 1.51(2)
N3 C19 1.53(2)
N12 C42 1.45(2)
N12 C41 1.45(2)
N12 C49 1.52(2)
N5 C7 1.30(2)
N5 C8 1.47(2)
N14 C53 1.23(2)
N14 C52 1.48(2)
N15 C42 1.47(2)
N15 C40 1.48(2)
N15 C39 1.49(2)
N16 C37 1.33(2)
N16 C38 1.47(2)
N9 O10 1.21(2)
N9 O9 1.25(2)
N9 C4 1.44(2)
N20 O20 1.199(19)
N20 O19 1.24(2)
N20 C56 1.47(2)
N4 C10 1.47(2)
N4 C9 1.49(2)
N13 C50 1.48(2)
N13 C51 1.49(2)
N10 O7 1.21(3)
N10 O8 1.27(3)
N10 C26 1.41(3)
N22 O15 1.22(3)
N22 O16 1.24(2)
N22 C47 1.44(3)
N11 O6 1.16(3)
N11 O5 1.22(3)
N11 C15 1.49(3)
N21 O18 1.18(3)
N21 O17 1.26(3)
N21 C34 1.43(3)
O1 C1 1.305(19)
O2 C18 1.359(19)
O11 C59 1.306(19)
O12 C44 1.30(2)
O13 C31 1.30(3)
C4 C3 1.38(2)
C4 C5 1.40(3)
C14 C15 1.39(3)
C14 C13 1.43(2)
C15 C16 1.40(3)
C2 C3 1.40(2)
C2 C7 1.45(2)
C2 C1 1.47(2)
C13 C18 1.43(2)
C13 C12 1.47(3)
C12 N2 1.47(2)
C1 C6 1.40(2)
C10 C11 1.52(3)
C5 C6 1.41(2)
C16 C17 1.36(3)
C17 C18 1.38(3)
C9 C8 1.53(3)
N1 C23 1.23(2)
N1 C22 1.50(2)
C23 C24 1.51(3)
C24 C25 1.36(3)
C24 C29 1.48(3)
C25 C26 1.33(3)
C26 C27 1.37(4)
C29 O4 1.22(3)
C29 C28 1.43(3)
C28 C27 1.43(4)
N2 C21 1.48(2)
N2 C20 1.49(2)
C20 C19 1.53(2)
C21 C22 1.53(3)
O3 C30 1.44(2)
N7 N6 1.16(2)
N7 N8 1.21(2)
C54 C59 1.40(2)
C54 C55 1.42(2)
C54 C53 1.43(3)
C50 C49 1.49(2)
C55 C56 1.36(2)
C59 C58 1.41(3)
C56 C57 1.39(3)
C57 C58 1.37(2)
C51 C52 1.51(3)
C39 C38 1.50(3)
C37 C36 1.43(3)
C36 C35 1.35(3)
C36 C31 1.42(3)
C35 C34 1.39(3)
C32 C33 1.31(3)
C32 C31 1.44(3)
C33 C34 1.40(3)
C41 C40 1.49(3)
N18 N19 1.11(2)
N18 N17 1.19(3)
O14 C60 1.42(3)
C44 C43 1.41(3)
C44 C45 1.45(3)
C48 C43 1.35(3)
C48 C47 1.36(3)
C43 C42 1.52(3)
C45 C46 1.39(3)
C47 C46 1.36(3)
O24 C62 1.20(3)
O23 C61 1.18(4)
